data_2204385
loop_
_publ_author_name
'Gao, Shan'
'Liu, Ji-Wei'
'Huo, Li-Hua'
'Zhao, Hui'
'Ng, Seik Weng'

_publ_section_title
;<i>catena</i>-Poly[[[aquadipyridinecopper(II)]-\m-1,3-phenylenedioxydiacetato-\k^2^<i>O</i>:<i>O</i>']
 dihydrate]
;
_journal_issue 10
_journal_name_full 'Acta Crystallographica Section E'
_journal_page_first m1475
_journal_page_last m1477
_journal_paper_doi 10.1107/S1600536804023037
_journal_volume 60
_journal_year 2004
_chemical_formula_iupac '[Cu2 (C10 H8 O6)2 (C5 H5 N)4 (H2 O)2], 4H2 O'
_chemical_formula_moiety '4C5 H5 N, 2C10 H8 O6, 2H2 O, 2Cu, 4H2 O'
_chemical_formula_sum 'C40 H48 Cu2 N4 O18'
_chemical_formula_weight 999.90
_chemical_name_systematic
;catena-poly[[[aquabis(pyridine-\kN)copper(II)]-\m-1,3-phenylenedioxydiacetato-
\k^2^-O:O']
 dihydrate]--catena-poly[[[bis(pyridine-\kN)copper(II)]-
\m-1,3-phenylenedioxydiacetato-\k^2^-O:O']
 trihydrate] (1.5/0.5)
;
_space_group_IT_number 2
_symmetry_cell_setting triclinic
_symmetry_space_group_name_Hall '-P 1'
_symmetry_space_group_name_H-M 'P -1'
_atom_sites_solution_hydrogens geom
_atom_sites_solution_primary direct
_atom_sites_solution_secondary difmap
_audit_creation_method SHELXL-97
_cell_angle_alpha 104.40(2)
_cell_angle_beta 100.20(2)
_cell_angle_gamma 92.47(2)
_cell_formula_units_Z 2
_cell_length_a 9.046(2)
_cell_length_b 14.626(3)
_cell_length_c 17.588(4)
_cell_measurement_reflns_used 20300
_cell_measurement_temperature 295(2)
_cell_measurement_theta_max 27.4
_cell_measurement_theta_min 3.2
_cell_volume 2209.0(9)
_computing_cell_refinement RAPID-AUTO
_computing_data_collection 'RAPID-AUTO (Rigaku, 1998)'
_computing_data_reduction 'CrystalStructure  (Rigaku/MSC, 2002)'
_computing_molecular_graphics 'ORTEPII (Johnson, 1976)'
_computing_publication_material SHELXL97
_computing_structure_refinement 'SHELXL97 (Sheldrick, 1997)'
_computing_structure_solution 'SHELXS97 (Sheldrick, 1997)'
_diffrn_ambient_temperature 295(2)
_diffrn_measured_fraction_theta_full 0.994
_diffrn_measured_fraction_theta_max 0.994
_diffrn_measurement_device_type 'Rigaku R-AXIS RAPID'
_diffrn_measurement_method \w
_diffrn_radiation_monochromator graphite
_diffrn_radiation_source 'fine-focus sealed tube'
_diffrn_radiation_type MoK\a
_diffrn_radiation_wavelength 0.71073
_diffrn_reflns_av_R_equivalents 0.0491
_diffrn_reflns_av_sigmaI/netI 0.0680
_diffrn_reflns_limit_h_max 11
_diffrn_reflns_limit_h_min -11
_diffrn_reflns_limit_k_max 18
_diffrn_reflns_limit_k_min -18
_diffrn_reflns_limit_l_max 22
_diffrn_reflns_limit_l_min -21
_diffrn_reflns_number 21663
_diffrn_reflns_theta_full 27.48
_diffrn_reflns_theta_max 27.48
_diffrn_reflns_theta_min 3.01
_diffrn_standards_decay_% 0
_diffrn_standards_interval_count 0
_diffrn_standards_interval_time 0
_diffrn_standards_number 0
_exptl_absorpt_coefficient_mu 1.042
_exptl_absorpt_correction_T_max 0.827
_exptl_absorpt_correction_T_min 0.432
_exptl_absorpt_correction_type multi-scan
_exptl_absorpt_process_details '(ABSCOR; Higashi, 1995)'
_exptl_crystal_colour Blue
_exptl_crystal_density_diffrn 1.503
_exptl_crystal_density_method 'not measured'
_exptl_crystal_description Prism
_exptl_crystal_F_000 1036
_exptl_crystal_size_max 0.38
_exptl_crystal_size_mid 0.25
_exptl_crystal_size_min 0.19
_refine_diff_density_max 0.668
_refine_diff_density_min -0.264
_refine_ls_extinction_method none
_refine_ls_goodness_of_fit_ref 1.012
_refine_ls_hydrogen_treatment mixed
_refine_ls_matrix_type full
_refine_ls_number_parameters 624
_refine_ls_number_reflns 10073
_refine_ls_number_restraints 21
_refine_ls_restrained_S_all 1.013
_refine_ls_R_factor_all 0.1137
_refine_ls_R_factor_gt 0.0583
_refine_ls_shift/su_max 0.001
_refine_ls_shift/su_mean 0.000
_refine_ls_structure_factor_coef Fsqd
_refine_ls_weighting_details 'calc w = 1/[\s^2^(Fo^2^)+(0.066P)^2^] where P = (Fo^2^+2Fc^2^)/3'
_refine_ls_weighting_scheme calc
_refine_ls_wR_factor_gt 0.1159
_refine_ls_wR_factor_ref 0.1352
_reflns_number_gt 6123
_reflns_number_total 10073
_reflns_threshold_expression I>2\s(I)
_cod_data_source_file sj6006.cif
_cod_data_source_block I
_cod_depositor_comments
;
The following automatic conversions were performed:
'_exptl_absorpt_correction_type' value 'Multi-scan' changed to
'multi-scan' according to
'/home/saulius/struct/CIF-dictionaries/cif_core.dic' dictionary named
'cif_core.dic' version 2.4.1 from 2010-06-29.

Automatic conversion script
Id: cif_fix_enum 1527 2010-12-29 10:47:43Z saulius 

The following automatic conversions were performed:

'_exptl_absorpt_correction_type' value 'Multi-scan' changed to
'multi-scan' according to
/home/saulius/struct/CIF-dictionaries/cif_core.dic dictionary named
'cif_core.dic' version 2.4.1 from 2010-06-29.

Automatic conversion script
Id: cif_fix_values 1715 2011-07-08 13:25:40Z adriana 
;
_cod_original_cell_volume 2209.1(8)
_cod_database_code 2204385
_cod_database_fobs_code 2204385

loop_
_symmetry_equiv_pos_as_xyz
'x, y, z'
'-x, -y, -z'

loop_
_atom_site_label
_atom_site_fract_x
_atom_site_fract_y
_atom_site_fract_z
_atom_site_U_iso_or_equiv
_atom_site_adp_type
_atom_site_calc_flag
_atom_site_refinement_flags
_atom_site_occupancy
_atom_site_type_symbol
Cu1 0.0359(3) 1.03097(15) 0.02012(13) 0.0257(6) Uani d PD 0.2944(14) Cu
Cu1' 0.0000 1.0000 0.0000 0.0257(6) Uani d SP 0.41 Cu
Cu2 0.73956(4) 0.76487(3) 0.50556(2) 0.03527(12) Uani d D 1 Cu
Cu3 1.5346(9) 0.5295(5) 1.0166(5) 0.0318(13) Uani d PD 0.2496(13) Cu
Cu3' 1.5000 0.5000 1.0000 0.0318(13) Uani d SP 0.50 Cu
O1 -0.0216(3) 0.9895(2) 0.10598(17) 0.0752(10) Uani d . 1 O
O2 -0.1104(4) 0.8376(3) 0.06199(17) 0.0923(12) Uani d . 1 O
O3 -0.1204(3) 0.8296(2) 0.21538(16) 0.0597(7) Uani d . 1 O
O4 0.4061(2) 0.79625(18) 0.23361(13) 0.0476(6) Uani d . 1 O
O5 0.6880(2) 0.75538(17) 0.38923(12) 0.0428(6) Uani d . 1 O
O6 0.5102(3) 0.85690(19) 0.39188(14) 0.0614(7) Uani d . 1 O
O7 0.8020(2) 0.75248(16) 0.61678(12) 0.0398(5) Uani d . 1 O
O8 0.9409(3) 0.63632(17) 0.57204(14) 0.0539(7) Uani d . 1 O
O9 1.0598(2) 0.63179(17) 0.72620(15) 0.0502(6) Uani d . 1 O
O10 1.5950(3) 0.64209(19) 0.76289(15) 0.0542(7) Uani d . 1 O
O11 1.5282(3) 0.5023(2) 0.89303(16) 0.0740(10) Uani d . 1 O
O12 1.5998(4) 0.6575(3) 0.91951(16) 0.0831(10) Uani d . 1 O
O1w 0.1700(4) 1.1870(2) 0.1035(2) 0.0839(10) Uani d D 1 O
H1w1 0.246(3) 1.158(3) 0.112(3) 0.126 Uiso d D 1 H
H1w2 0.163(6) 1.201(3) 0.0591(15) 0.126 Uiso d D 1 H
O2w 0.6276(3) 0.8977(2) 0.54763(16) 0.0600(7) Uani d D 1 O
H2w1 0.597(4) 0.921(3) 0.5907(11) 0.090 Uiso d D 1 H
H2w2 0.564(4) 0.905(3) 0.5081(11) 0.090 Uiso d D 1 H
O3w 1.6454(4) 0.6794(2) 1.0805(2) 0.0809(9) Uani d D 1 O
H3w1 1.647(5) 0.704(3) 1.0413(17) 0.121 Uiso d D 1 H
H3w2 1.736(2) 0.678(3) 1.104(3) 0.121 Uiso d D 1 H
O4w 0.5383(4) 0.9892(2) 0.6857(2) 0.0755(9) Uani d D 1 O
H4w1 0.615(4) 0.978(3) 0.717(2) 0.113 Uiso d D 1 H
H4w2 0.555(5) 1.0450(17) 0.680(3) 0.113 Uiso d D 1 H
O5w 0.8019(4) 0.9138(2) 0.74496(17) 0.0708(8) Uani d D 1 O
H5w1 0.847(5) 0.908(3) 0.7904(11) 0.106 Uiso d D 1 H
H5w2 0.820(5) 0.867(2) 0.7088(16) 0.106 Uiso d D 1 H
O6w 0.8937(4) 0.5522(3) 0.40163(19) 0.0830(9) Uani d D 1 O
H6w1 0.922(6) 0.582(3) 0.4511(11) 0.125 Uiso d D 1 H
H6w2 0.918(6) 0.4954(14) 0.396(3) 0.125 Uiso d D 1 H
N1 0.1965(4) 0.9413(3) 0.0096(2) 0.0712(11) Uani d . 1 N
N2 0.9379(3) 0.8374(2) 0.51565(15) 0.0408(6) Uani d . 1 N
N3 0.5557(3) 0.6756(2) 0.49020(15) 0.0383(6) Uani d . 1 N
N4 1.7005(4) 0.4472(2) 1.01872(18) 0.0573(9) Uani d . 1 N
C1 0.2237(5) 0.8724(4) -0.0501(3) 0.0780(14) Uani d . 1 C
H1 0.1487 0.8505 -0.0956 0.094 Uiso calc R 1 H
C2 0.3586(6) 0.8324(4) -0.0472(3) 0.0849(16) Uani d . 1 C
H2 0.3747 0.7847 -0.0903 0.102 Uiso calc R 1 H
C3 0.4671(6) 0.8629(4) 0.0187(3) 0.0865(16) Uani d . 1 C
H3 0.5600 0.8377 0.0215 0.104 Uiso calc R 1 H
C4 0.4384(6) 0.9315(4) 0.0814(3) 0.102(2) Uani d . 1 C
H4 0.5102 0.9526 0.1284 0.123 Uiso calc R 1 H
C5 0.3018(6) 0.9685(4) 0.0738(3) 0.0921(18) Uani d . 1 C
H5 0.2830 1.0155 0.1166 0.111 Uiso calc R 1 H
C6 -0.0751(4) 0.9122(3) 0.1137(2) 0.0513(10) Uani d . 1 C
C7 -0.1009(4) 0.9181(3) 0.19792(19) 0.0447(8) Uani d . 1 C
H7a -0.0155 0.9554 0.2360 0.054 Uiso calc R 1 H
H7b -0.1896 0.9515 0.2056 0.054 Uiso calc R 1 H
C8 0.0073(3) 0.7831(3) 0.23268(19) 0.0424(8) Uani d . 1 C
C9 -0.0168(4) 0.7035(3) 0.2594(2) 0.0504(9) Uani d . 1 C
H9 -0.1132 0.6828 0.2631 0.061 Uiso calc R 1 H
C10 0.1055(4) 0.6554(3) 0.2804(2) 0.0541(9) Uani d . 1 C
H10 0.0905 0.6023 0.2991 0.065 Uiso calc R 1 H
C11 0.2500(4) 0.6842(3) 0.2743(2) 0.0489(9) Uani d . 1 C
H11 0.3313 0.6514 0.2892 0.059 Uiso calc R 1 H
C12 0.2704(3) 0.7620(2) 0.24592(18) 0.0389(7) Uani d . 1 C
C13 0.1492(4) 0.8127(3) 0.22524(18) 0.0419(8) Uani d . 1 C
H13 0.1642 0.8660 0.2066 0.050 Uiso calc R 1 H
C14 0.5403(3) 0.7599(3) 0.26649(18) 0.0457(9) Uani d . 1 C
H14a 0.6234 0.7790 0.2441 0.055 Uiso calc R 1 H
H14b 0.5263 0.6912 0.2511 0.055 Uiso calc R 1 H
C15 0.5805(3) 0.7944(2) 0.35696(19) 0.0395(7) Uani d . 1 C
C16 1.0282(4) 0.8067(3) 0.4643(2) 0.0508(9) Uani d . 1 C
H16 0.9964 0.7520 0.4231 0.061 Uiso calc R 1 H
C17 1.1674(4) 0.8533(3) 0.4701(3) 0.0619(11) Uani d . 1 C
H17 1.2282 0.8300 0.4335 0.074 Uiso calc R 1 H
C18 1.2147(4) 0.9336(3) 0.5299(3) 0.0619(11) Uani d . 1 C
H18 1.3080 0.9661 0.5347 0.074 Uiso calc R 1 H
C19 1.1223(4) 0.9657(3) 0.5829(2) 0.0581(10) Uani d . 1 C
H19 1.1522 1.0204 0.6244 0.070 Uiso calc R 1 H
C20 0.9850(4) 0.9161(3) 0.5741(2) 0.0483(9) Uani d . 1 C
H20 0.9227 0.9383 0.6101 0.058 Uiso calc R 1 H
C21 0.4518(4) 0.6984(3) 0.5353(2) 0.0493(9) Uani d . 1 C
H21 0.4698 0.7542 0.5762 0.059 Uiso calc R 1 H
C22 0.3199(4) 0.6429(3) 0.5237(2) 0.0586(10) Uani d . 1 C
H22 0.2487 0.6617 0.5553 0.070 Uiso calc R 1 H
C23 0.2938(4) 0.5599(3) 0.4654(2) 0.0594(10) Uani d . 1 C
H23 0.2049 0.5211 0.4564 0.071 Uiso calc R 1 H
C24 0.4020(4) 0.5349(3) 0.4202(2) 0.0518(9) Uani d . 1 C
H24 0.3878 0.4780 0.3806 0.062 Uiso calc R 1 H
C25 0.5306(4) 0.5938(2) 0.43369(19) 0.0431(8) Uani d . 1 C
H25 0.6027 0.5763 0.4025 0.052 Uiso calc R 1 H
C26 0.8897(3) 0.6877(2) 0.62555(18) 0.0370(7) Uani d . 1 C
C27 0.9246(3) 0.6759(3) 0.70985(19) 0.0461(9) Uani d . 1 C
H27a 0.9335 0.7378 0.7475 0.055 Uiso calc R 1 H
H27b 0.8411 0.6382 0.7182 0.055 Uiso calc R 1 H
C28 1.1927(3) 0.6844(2) 0.73252(18) 0.0389(7) Uani d . 1 C
C29 1.2032(4) 0.7764(2) 0.7240(2) 0.0479(9) Uani d . 1 C
H29 1.1172 0.8078 0.7149 0.057 Uiso calc R 1 H
C30 1.3440(4) 0.8198(3) 0.7295(2) 0.0527(9) Uani d . 1 C
H30 1.3526 0.8811 0.7236 0.063 Uiso calc R 1 H
C31 1.4727(4) 0.7746(3) 0.7436(2) 0.0508(9) Uani d . 1 C
H31 1.5670 0.8054 0.7476 0.061 Uiso calc R 1 H
C32 1.4606(3) 0.6829(3) 0.75173(18) 0.0406(8) Uani d . 1 C
C33 1.3215(4) 0.6377(2) 0.74692(18) 0.0399(8) Uani d . 1 C
H33 1.3136 0.5765 0.7532 0.048 Uiso calc R 1 H
C34 1.5926(4) 0.5583(3) 0.79006(19) 0.0468(9) Uani d . 1 C
H34a 1.6866 0.5298 0.7853 0.056 Uiso calc R 1 H
H34b 1.5113 0.5133 0.7558 0.056 Uiso calc R 1 H
C35 1.5717(4) 0.5760(3) 0.8760(2) 0.0510(10) Uani d . 1 C
C36 1.7369(5) 0.3768(3) 0.9637(2) 0.0700(13) Uani d . 1 C
H36 1.6669 0.3501 0.9169 0.084 Uiso calc R 1 H
C37 1.8770(5) 0.3421(4) 0.9741(3) 0.0813(15) Uani d . 1 C
H37 1.9002 0.2928 0.9345 0.098 Uiso calc R 1 H
C38 1.9794(5) 0.3793(4) 1.0413(3) 0.0848(16) Uani d . 1 C
H38 2.0744 0.3572 1.0486 0.102 Uiso calc R 1 H
C39 1.9404(6) 0.4508(4) 1.0989(3) 0.0919(17) Uani d . 1 C
H39 2.0082 0.4780 1.1464 0.110 Uiso calc R 1 H
C40 1.7993(6) 0.4816(3) 1.0851(3) 0.0765(14) Uani d . 1 C
H40 1.7726 0.5293 1.1249 0.092 Uiso calc R 1 H

loop_
_atom_site_aniso_label
_atom_site_aniso_U_11
_atom_site_aniso_U_22
_atom_site_aniso_U_33
_atom_site_aniso_U_12
_atom_site_aniso_U_13
_atom_site_aniso_U_23
Cu1 0.0299(13) 0.0211(16) 0.0174(12) -0.0029(10) -0.0035(9) -0.0045(9)
Cu1' 0.0299(13) 0.0211(16) 0.0174(12) -0.0029(10) -0.0035(9) -0.0045(9)
Cu2 0.02741(19) 0.0477(3) 0.0304(2) -0.00092(17) 0.00153(14) 0.01325(17)
Cu3 0.035(3) 0.032(4) 0.025(3) 0.002(2) 0.003(2) 0.004(2)
Cu3' 0.035(3) 0.032(4) 0.025(3) 0.002(2) 0.003(2) 0.004(2)
O1 0.088(2) 0.096(2) 0.079(2) 0.053(2) 0.0506(18) 0.0611(18)
O2 0.072(2) 0.134(3) 0.0454(16) 0.015(2) -0.0023(15) -0.0153(19)
O3 0.0328(13) 0.0810(19) 0.0800(18) 0.0083(13) 0.0115(13) 0.0471(16)
O4 0.0320(12) 0.0739(17) 0.0430(13) 0.0092(12) 0.0034(10) 0.0287(12)
O5 0.0313(11) 0.0643(15) 0.0370(12) 0.0074(11) 0.0045(10) 0.0218(11)
O6 0.0663(17) 0.0664(17) 0.0455(14) 0.0227(15) -0.0009(13) 0.0087(13)
O7 0.0320(11) 0.0544(14) 0.0325(11) 0.0055(11) 0.0015(9) 0.0136(10)
O8 0.0627(17) 0.0526(15) 0.0433(14) 0.0068(13) 0.0147(12) 0.0037(12)
O9 0.0320(12) 0.0624(16) 0.0646(16) 0.0060(12) 0.0037(11) 0.0358(13)
O10 0.0357(13) 0.0742(18) 0.0670(16) 0.0168(13) 0.0191(12) 0.0360(14)
O11 0.093(2) 0.099(2) 0.0636(18) 0.055(2) 0.0461(17) 0.0535(17)
O12 0.087(2) 0.102(3) 0.0440(16) 0.018(2) 0.0020(15) -0.0036(17)
O1w 0.094(2) 0.075(2) 0.093(2) 0.0174(19) 0.031(2) 0.0304(19)
O2w 0.0564(16) 0.0701(18) 0.0531(15) 0.0181(14) 0.0073(13) 0.0157(14)
O3w 0.093(2) 0.078(2) 0.077(2) 0.0084(19) 0.0158(19) 0.0305(17)
O4w 0.086(2) 0.0553(18) 0.083(2) 0.0062(17) 0.0139(18) 0.0159(16)
O5w 0.077(2) 0.0650(19) 0.0593(17) 0.0053(16) 0.0046(16) 0.0013(15)
O6w 0.081(2) 0.086(2) 0.077(2) 0.012(2) 0.0169(18) 0.0100(17)
N1 0.082(3) 0.099(3) 0.065(2) 0.056(2) 0.042(2) 0.053(2)
N2 0.0324(14) 0.0523(18) 0.0381(15) -0.0012(13) 0.0025(12) 0.0163(13)
N3 0.0309(13) 0.0496(17) 0.0344(14) -0.0040(13) 0.0020(11) 0.0153(13)
N4 0.069(2) 0.068(2) 0.0475(18) 0.0333(19) 0.0225(16) 0.0254(16)
C1 0.066(3) 0.109(4) 0.069(3) 0.040(3) 0.021(2) 0.030(3)
C2 0.083(3) 0.101(4) 0.077(3) 0.053(3) 0.027(3) 0.019(3)
C3 0.075(3) 0.103(4) 0.098(4) 0.052(3) 0.031(3) 0.038(3)
C4 0.093(4) 0.127(5) 0.081(3) 0.052(4) 0.009(3) 0.014(3)
C5 0.116(4) 0.107(4) 0.072(3) 0.065(4) 0.041(3) 0.031(3)
C6 0.0399(19) 0.083(3) 0.0363(19) 0.029(2) 0.0066(16) 0.022(2)
C7 0.0392(18) 0.059(2) 0.0408(18) 0.0136(17) 0.0125(15) 0.0180(16)
C8 0.0307(16) 0.059(2) 0.0382(17) 0.0033(16) 0.0019(14) 0.0163(16)
C9 0.044(2) 0.058(2) 0.052(2) -0.0055(18) 0.0078(17) 0.0200(18)
C10 0.061(2) 0.048(2) 0.056(2) 0.0012(19) 0.0080(19) 0.0228(18)
C11 0.049(2) 0.050(2) 0.049(2) 0.0100(18) 0.0034(17) 0.0174(17)
C12 0.0342(17) 0.053(2) 0.0278(15) 0.0028(15) 0.0008(13) 0.0112(14)
C13 0.0381(18) 0.057(2) 0.0364(17) 0.0048(16) 0.0038(14) 0.0250(16)
C14 0.0313(16) 0.070(2) 0.0364(17) 0.0094(17) 0.0024(14) 0.0179(17)
C15 0.0292(16) 0.048(2) 0.0427(18) 0.0022(15) 0.0055(14) 0.0160(16)
C16 0.0415(19) 0.056(2) 0.058(2) 0.0005(18) 0.0171(17) 0.0153(18)
C17 0.042(2) 0.074(3) 0.079(3) 0.006(2) 0.027(2) 0.026(2)
C18 0.0348(19) 0.075(3) 0.082(3) -0.011(2) 0.005(2) 0.039(3)
C19 0.050(2) 0.063(3) 0.052(2) -0.020(2) -0.0057(18) 0.0132(19)
C20 0.046(2) 0.057(2) 0.0379(18) -0.0061(18) 0.0037(15) 0.0087(17)
C21 0.048(2) 0.055(2) 0.046(2) -0.0041(18) 0.0148(16) 0.0135(17)
C22 0.045(2) 0.069(3) 0.070(3) 0.000(2) 0.0221(19) 0.026(2)
C23 0.041(2) 0.069(3) 0.069(3) -0.013(2) 0.0013(19) 0.030(2)
C24 0.056(2) 0.049(2) 0.043(2) -0.0127(19) -0.0030(17) 0.0110(17)
C25 0.0427(19) 0.052(2) 0.0349(17) -0.0019(17) 0.0041(15) 0.0147(16)
C26 0.0286(15) 0.0448(19) 0.0357(17) -0.0053(15) 0.0029(13) 0.0106(15)
C27 0.0293(16) 0.072(2) 0.0446(19) 0.0087(17) 0.0084(15) 0.0267(18)
C28 0.0312(16) 0.052(2) 0.0354(17) 0.0021(15) 0.0024(13) 0.0173(15)
C29 0.0403(19) 0.050(2) 0.053(2) 0.0104(17) 0.0014(16) 0.0173(17)
C30 0.050(2) 0.042(2) 0.064(2) -0.0021(17) -0.0007(18) 0.0184(18)
C31 0.0409(19) 0.056(2) 0.056(2) -0.0043(18) 0.0066(17) 0.0182(19)
C32 0.0311(16) 0.057(2) 0.0382(17) 0.0089(16) 0.0094(14) 0.0187(16)
C33 0.0400(18) 0.0449(19) 0.0415(18) 0.0091(16) 0.0103(14) 0.0210(15)
C34 0.0389(18) 0.068(2) 0.0431(19) 0.0240(18) 0.0157(15) 0.0240(17)
C35 0.0410(19) 0.079(3) 0.0365(19) 0.030(2) 0.0076(15) 0.017(2)
C36 0.064(3) 0.089(3) 0.054(2) 0.033(3) 0.011(2) 0.008(2)
C37 0.073(3) 0.090(3) 0.070(3) 0.038(3) 0.010(2) -0.002(3)
C38 0.064(3) 0.090(4) 0.091(3) 0.036(3) 0.001(3) 0.010(3)
C39 0.082(3) 0.098(4) 0.074(3) 0.031(3) -0.014(3) 0.000(3)
C40 0.096(4) 0.077(3) 0.055(3) 0.035(3) 0.017(3) 0.008(2)

loop_
_atom_type_symbol
_atom_type_description
_atom_type_scat_dispersion_real
_atom_type_scat_dispersion_imag
_atom_type_scat_source
C C 0.0033 0.0016 'International Tables Vol C Tables 4.2.6.8 and 6.1.1.4'
H H 0.0000 0.0000 'International Tables Vol C Tables 4.2.6.8 and 6.1.1.4'
N N 0.0061 0.0033 'International Tables Vol C Tables 4.2.6.8 and 6.1.1.4'
O O 0.0106 0.0060 'International Tables Vol C Tables 4.2.6.8 and 6.1.1.4'
Cu Cu 0.3201 1.2651 'International Tables Vol C Tables 4.2.6.8 and 6.1.1.4'

loop_
_geom_angle_atom_site_label_1
_geom_angle_atom_site_label_2
_geom_angle_atom_site_label_3
_geom_angle_site_symmetry_1
_geom_angle_site_symmetry_3
_geom_angle
_geom_angle_publ_flag
O1 Cu1 O1 . 2_575 149.20(10) yes
O1 Cu1 O1w . . 96.6(2) yes
O1 Cu1 N1 . . 92.6(2) yes
O1 Cu1 N1 . 2_575 85.9(2) yes
O1 Cu1 N1 2_575 . 83.90(10) yes
O1 Cu1 N1 2_575 2_575 82.10(10) yes
O1 Cu1 O1w 2_575 . 114.0(2) yes
O1w Cu1 N1 . . 105.4(2) yes
O1w Cu1 N1 . 2_575 105.0(2) yes
N1 Cu1 N1 . 2_575 149.60(10) yes
O1 Cu1' O1 . 2_575 180 yes
O1 Cu1' N1 . . 91.10(10) yes
O1 Cu1' N1 . 2_575 88.90(10) yes
O1 Cu1' N1 2_575 . 88.90(10) yes
O1 Cu1' N1 2_575 2_575 91.10(10) yes
N1 Cu1' N1 . 2_575 180 yes
O5 Cu2 O7 . . 170.40(10) yes
O5 Cu2 N2 . . 91.50(10) yes
O5 Cu2 N3 . . 87.50(10) yes
O5 Cu2 O2w . . 97.30(10) yes
O7 Cu2 N2 . . 89.90(10) yes
O7 Cu2 N3 . . 89.80(10) yes
O7 Cu2 O2w . . 92.20(10) yes
O2w Cu2 N2 . . 92.70(10) yes
O2w Cu2 N3 . . 95.50(10) yes
N2 Cu2 N3 . . 171.80(10) yes
O11 Cu3 O11 . 2_867 150.9(3) yes
O11 Cu3 O3w . . 110.1(4) yes
O11 Cu3 N4 . . 86.3(3) yes
O11 Cu3 N4 . 2_867 82.4(3) yes
O11 Cu3 N4 2_867 . 92.5(4) yes
O11 Cu3 N4 2_867 2_867 85.2(4) yes
O11 Cu3 O3w 2_867 . 98.3(3) yes
O3w Cu3 N4 . . 105.1(3) yes
O3w Cu3 N4 . 2_867 103.0(3) yes
N4 Cu3 N4 . 2_867 151.9(3) yes
O11 Cu3' O11 . 2_867 180 yes
O11 Cu3' N4 . . 89.30(10) yes
O11 Cu3' N4 . 2_867 90.70(10) yes
O11 Cu3' N4 2_867 . 90.70(10) yes
O11 Cu3' N4 2_867 2_867 89.30(10) yes
N4 Cu3' N4 . 2_867 180 yes
C6 O1 Cu1 . . 134.9(3) no
C6 O1 Cu1' . . 119.3(3) no
C6 O1 Cu1 . 2_575 105.3(3) no
Cu1 O1 Cu1 . 2_575 30.85(11) no
C8 O3 C7 . . 118.1(3) no
C12 O4 C14 . . 117.8(3) no
C15 O5 Cu2 . . 124.2(2) no
C26 O7 Cu2 . . 116.21(18) no
C28 O9 C27 . . 116.6(3) no
C32 O10 C34 . . 117.0(3) no
C35 O11 Cu3 . 2_867 137.0(3) no
C35 O11 Cu3' . . 123.2(3) no
C35 O11 Cu3 . . 110.3(3) no
Cu1 O1w H1w1 . . 87(3) no
Cu1 O1w H1w2 . . 84(3) no
H1w1 O1w H1w2 . . 110.6(18) no
Cu2 O2w H2w1 . . 132(2) no
Cu2 O2w H2w2 . . 108(2) no
H2w1 O2w H2w2 . . 109.1(17) no
Cu3 O3w H3w1 . . 102(3) no
Cu3 O3w H3w2 . . 111(3) no
H3w1 O3w H3w2 . . 108.4(17) no
H4w1 O4w H4w2 . . 108.0(17) no
H5w1 O5w H5w2 . . 107.7(16) no
H6w1 O6w H6w2 . . 107.7(17) no
C5 N1 C1 . . 117.5(3) no
C5 N1 Cu1 . . 108.0(3) no
C1 N1 Cu1 . . 133.8(3) no
C5 N1 Cu1' . . 122.0(3) no
C1 N1 Cu1' . . 120.5(3) no
C5 N1 Cu1 . 2_575 134.3(3) no
C1 N1 Cu1 . 2_575 107.6(3) no
C20 N2 C16 . . 118.1(3) no
C20 N2 Cu2 . . 121.6(2) no
C16 N2 Cu2 . . 120.3(3) no
C25 N3 C21 . . 118.0(3) no
C25 N3 Cu2 . . 121.7(2) no
C21 N3 Cu2 . . 120.3(2) no
C40 N4 C36 . . 118.1(3) no
C40 N4 Cu3 . . 108.6(3) no
C36 N4 Cu3 . . 132.5(3) no
C40 N4 Cu3' . . 121.2(2) no
C36 N4 Cu3' . . 120.7(3) no
C40 N4 Cu3 . 2_867 132.0(3) no
C36 N4 Cu3 . 2_867 109.4(3) no
N1 C1 C2 . . 122.5(5) no
N1 C1 H1 . . 118.8 no
C2 C1 H1 . . 118.8 no
C3 C2 C1 . . 119.2(4) no
C3 C2 H2 . . 120.4 no
C1 C2 H2 . . 120.4 no
C2 C3 C4 . . 118.8(4) no
C2 C3 H3 . . 120.6 no
C4 C3 H3 . . 120.6 no
C5 C4 C3 . . 118.7(5) no
C5 C4 H4 . . 120.7 no
C3 C4 H4 . . 120.7 no
N1 C5 C4 . . 123.4(4) no
N1 C5 H5 . . 118.3 no
C4 C5 H5 . . 118.3 no
O2 C6 O1 . . 127.6(4) no
O2 C6 C7 . . 119.3(4) no
O1 C6 C7 . . 113.1(4) no
O3 C7 C6 . . 114.8(3) no
O3 C7 H7a . . 108.6 no
C6 C7 H7a . . 108.6 no
O3 C7 H7b . . 108.6 no
C6 C7 H7b . . 108.6 no
H7a C7 H7b . . 107.6 no
C13 C8 C9 . . 120.9(3) no
C13 C8 O3 . . 123.9(3) no
C9 C8 O3 . . 115.2(3) no
C10 C9 C8 . . 118.6(3) no
C10 C9 H9 . . 120.7 no
C8 C9 H9 . . 120.7 no
C9 C10 C11 . . 121.8(3) no
C9 C10 H10 . . 119.1 no
C11 C10 H10 . . 119.1 no
C12 C11 C10 . . 118.5(3) no
C12 C11 H11 . . 120.7 no
C10 C11 H11 . . 120.7 no
C11 C12 O4 . . 124.9(3) no
C11 C12 C13 . . 120.9(3) no
O4 C12 C13 . . 114.2(3) no
C8 C13 C12 . . 119.2(3) no
C8 C13 H13 . . 120.4 no
C12 C13 H13 . . 120.4 no
O4 C14 C15 . . 112.6(2) no
O4 C14 H14a . . 109.1 no
C15 C14 H14a . . 109.1 no
O4 C14 H14b . . 109.1 no
C15 C14 H14b . . 109.1 no
H14a C14 H14b . . 107.8 no
O6 C15 O5 . . 126.4(3) no
O6 C15 C14 . . 119.0(3) no
O5 C15 C14 . . 114.6(3) no
N2 C16 C17 . . 122.3(4) no
N2 C16 H16 . . 118.9 no
C17 C16 H16 . . 118.9 no
C18 C17 C16 . . 119.3(4) no
C18 C17 H17 . . 120.3 no
C16 C17 H17 . . 120.3 no
C17 C18 C19 . . 118.8(4) no
C17 C18 H18 . . 120.6 no
C19 C18 H18 . . 120.6 no
C18 C19 C20 . . 119.2(4) no
C18 C19 H19 . . 120.4 no
C20 C19 H19 . . 120.4 no
N2 C20 C19 . . 122.4(3) no
N2 C20 H20 . . 118.8 no
C19 C20 H20 . . 118.8 no
N3 C21 C22 . . 122.5(4) no
N3 C21 H21 . . 118.7 no
C22 C21 H21 . . 118.7 no
C23 C22 C21 . . 119.3(4) no
C23 C22 H22 . . 120.3 no
C21 C22 H22 . . 120.3 no
C22 C23 C24 . . 118.3(4) no
C22 C23 H23 . . 120.8 no
C24 C23 H23 . . 120.8 no
C25 C24 C23 . . 119.8(4) no
C25 C24 H24 . . 120.1 no
C23 C24 H24 . . 120.1 no
N3 C25 C24 . . 122.0(3) no
N3 C25 H25 . . 119.0 no
C24 C25 H25 . . 119.0 no
O8 C26 O7 . . 125.2(3) no
O8 C26 C27 . . 120.5(3) no
O7 C26 C27 . . 114.3(3) no
O9 C27 C26 . . 113.3(2) no
O9 C27 H27a . . 108.9 no
C26 C27 H27a . . 108.9 no
O9 C27 H27b . . 108.9 no
C26 C27 H27b . . 108.9 no
H27a C27 H27b . . 107.7 no
O9 C28 C33 . . 114.6(3) no
O9 C28 C29 . . 124.6(3) no
C33 C28 C29 . . 120.9(3) no
C30 C29 C28 . . 118.3(3) no
C30 C29 H29 . . 120.8 no
C28 C29 H29 . . 120.8 no
C29 C30 C31 . . 121.6(3) no
C29 C30 H30 . . 119.2 no
C31 C30 H30 . . 119.2 no
C30 C31 C32 . . 119.4(3) no
C30 C31 H31 . . 120.3 no
C32 C31 H31 . . 120.3 no
C33 C32 O10 . . 124.2(3) no
C33 C32 C31 . . 120.3(3) no
O10 C32 C31 . . 115.4(3) no
C32 C33 C28 . . 119.4(3) no
C32 C33 H33 . . 120.3 no
C28 C33 H33 . . 120.3 no
O10 C34 C35 . . 113.2(3) no
O10 C34 H34a . . 108.9 no
C35 C34 H34a . . 108.9 no
O10 C34 H34b . . 108.9 no
C35 C34 H34b . . 108.9 no
H34a C34 H34b . . 107.8 no
O12 C35 O11 . . 128.6(4) no
O12 C35 C34 . . 118.3(4) no
O11 C35 C34 . . 113.1(4) no
N4 C36 C37 . . 121.5(4) no
N4 C36 H36 . . 119.3 no
C37 C36 H36 . . 119.3 no
C38 C37 C36 . . 120.2(4) no
C38 C37 H37 . . 119.9 no
C36 C37 H37 . . 119.9 no
C37 C38 C39 . . 118.3(4) no
C37 C38 H38 . . 120.9 no
C39 C38 H38 . . 120.9 no
C38 C39 C40 . . 118.7(4) no
C38 C39 H39 . . 120.6 no
C40 C39 H39 . . 120.6 no
N4 C40 C39 . . 123.2(4) no
N4 C40 H40 . . 118.4 no
C39 C40 H40 . . 118.4 no

loop_
_geom_bond_atom_site_label_1
_geom_bond_atom_site_label_2
_geom_bond_site_symmetry_2
_geom_bond_distance
_geom_bond_publ_flag
Cu1 O1 . 1.905(4) yes
Cu1 O1 2_575 2.143(4) yes
Cu1 N1 . 2.001(4) yes
Cu1 N1 2_575 2.156(4) yes
Cu1 O1w . 2.509(4) yes
Cu1' O1 . 1.951(3) yes
Cu1' O1 2_575 1.951(3) yes
Cu1' N1 . 2.006(3) yes
Cu1' N1 2_575 2.006(3) yes
Cu2 O5 . 1.985(2) yes
Cu2 O7 . 1.993(2) yes
Cu2 N2 . 2.001(3) yes
Cu2 N3 . 2.006(3) yes
Cu2 O2w . 2.251(2) yes
Cu3 O11 . 2.100(9) yes
Cu3 O11 2_867 1.931(9) yes
Cu3 N4 . 1.966(9) yes
Cu3 N4 2_867 2.173(9) yes
Cu3 O3w . 2.293(7) yes
Cu3' O11 . 1.951(2) yes
Cu3' O11 2_867 1.951(2) yes
Cu3' N4 . 2.008(3) yes
Cu3' N4 2_867 2.008(3) yes
O1 C6 . 1.258(5) no
O1 Cu1 2_575 2.143(4) no
O2 C6 . 1.222(5) no
O3 C8 . 1.392(4) no
O3 C7 . 1.413(4) no
O4 C12 . 1.378(4) no
O4 C14 . 1.432(3) no
O5 C15 . 1.268(3) no
O6 C15 . 1.235(4) no
O7 C26 . 1.283(4) no
O8 C26 . 1.223(3) no
O9 C28 . 1.371(4) no
O9 C27 . 1.425(3) no
O10 C32 . 1.382(3) no
O10 C34 . 1.423(4) no
O11 C35 . 1.254(5) no
O11 Cu3 2_867 1.931(10) no
O12 C35 . 1.233(5) no
O1w H1w1 . 0.840(10) no
O1w H1w2 . 0.850(10) no
O2w H2w1 . 0.850(10) no
O2w H2w2 . 0.850(10) no
O3w H3w1 . 0.860(10) no
O3w H3w2 . 0.850(10) no
O4w H4w1 . 0.860(10) no
O4w H4w2 . 0.860(10) no
O5w H5w1 . 0.860(10) no
O5w H5w2 . 0.860(10) no
O6w H6w1 . 0.860(10) no
O6w H6w2 . 0.860(10) no
N1 C5 . 1.306(6) no
N1 C1 . 1.328(5) no
N1 Cu1 2_575 2.156(4) no
N2 C20 . 1.333(4) no
N2 C16 . 1.333(4) no
N3 C25 . 1.332(4) no
N3 C21 . 1.336(4) no
N4 C40 . 1.310(5) no
N4 C36 . 1.323(5) no
N4 Cu3 2_867 2.173(9) no
C1 C2 . 1.375(5) no
C1 H1 . 0.9300 no
C2 C3 . 1.345(7) no
C2 H2 . 0.9300 no
C3 C4 . 1.365(7) no
C3 H3 . 0.9300 no
C4 C5 . 1.369(6) no
C4 H4 . 0.9300 no
C5 H5 . 0.9300 no
C6 C7 . 1.522(5) no
C7 H7a . 0.9700 no
C7 H7b . 0.9700 no
C8 C13 . 1.376(4) no
C8 C9 . 1.381(5) no
C9 C10 . 1.381(5) no
C9 H9 . 0.9300 no
C10 C11 . 1.386(5) no
C10 H10 . 0.9300 no
C11 C12 . 1.370(5) no
C11 H11 . 0.9300 no
C12 C13 . 1.396(4) no
C13 H13 . 0.9300 no
C14 C15 . 1.516(4) no
C14 H14a . 0.9700 no
C14 H14b . 0.9700 no
C16 C17 . 1.380(5) no
C16 H16 . 0.9300 no
C17 C18 . 1.361(6) no
C17 H17 . 0.9300 no
C18 C19 . 1.372(5) no
C18 H18 . 0.9300 no
C19 C20 . 1.375(5) no
C19 H19 . 0.9300 no
C20 H20 . 0.9300 no
C21 C22 . 1.368(5) no
C21 H21 . 0.9300 no
C22 C23 . 1.361(6) no
C22 H22 . 0.9300 no
C23 C24 . 1.373(5) no
C23 H23 . 0.9300 no
C24 C25 . 1.366(5) no
C24 H24 . 0.9300 no
C25 H25 . 0.9300 no
C26 C27 . 1.514(4) no
C27 H27a . 0.9700 no
C27 H27b . 0.9700 no
C28 C33 . 1.393(4) no
C28 C29 . 1.391(5) no
C29 C30 . 1.375(5) no
C29 H29 . 0.9300 no
C30 C31 . 1.378(5) no
C30 H30 . 0.9300 no
C31 C32 . 1.386(5) no
C31 H31 . 0.9300 no
C32 C33 . 1.374(5) no
C33 H33 . 0.9300 no
C34 C35 . 1.515(4) no
C34 H34a . 0.9700 no
C34 H34b . 0.9700 no
C36 C37 . 1.385(5) no
C36 H36 . 0.9300 no
C37 C38 . 1.342(6) no
C37 H37 . 0.9300 no
C38 C39 . 1.369(6) no
C38 H38 . 0.9300 no
C39 C40 . 1.373(6) no
C39 H39 . 0.9300 no
C40 H40 . 0.9300 no

loop_
_geom_hbond_atom_site_label_D
_geom_hbond_atom_site_label_H
_geom_hbond_atom_site_label_A
_geom_hbond_site_symmetry_A
_geom_hbond_distance_DH
_geom_hbond_distance_HA
_geom_hbond_distance_DA
_geom_hbond_angle_DHA
_geom_hbond_publ_flag
O1w H1w2 O2 2_575 0.850(10) 2.02(3) 2.792(5) 151(5) yes
O1w H1w2 O12 2_776 0.850(10) 2.83(5) 3.166(5) 106(4) no
O2w H2w2 O6 . 0.850(10) 1.95(2) 2.663(4) 140(3) yes
O2w H2w1 O4w . 0.850(10) 1.900(10) 2.741(4) 172(5) yes
O3w H3w2 O3 1_756 0.850(10) 2.67(4) 3.189(5) 121(4) no
O3w H3w1 O12 . 0.860(10) 2.04(3) 2.722(4) 136(4) yes
O4w H4w2 O6 2_676 0.860(10) 2.17(2) 2.919(4) 146(4) yes
O4w H4w1 O5w . 0.860(10) 2.02(2) 2.812(4) 154(5) yes
O5w H5w1 O1 2_676 0.860(10) 2.34(4) 2.982(5) 132(4) yes
O5w H5w2 O7 . 0.860(10) 1.99(2) 2.830(3) 165(5) yes
O6w H6w1 O8 . 0.860(10) 2.05(2) 2.889(4) 165(6) yes
O6w H6w2 O9 2_766 0.860(10) 2.52(3) 3.146(4) 131(4) no

loop_
_geom_torsion_atom_site_label_1
_geom_torsion_atom_site_label_2
_geom_torsion_atom_site_label_3
_geom_torsion_atom_site_label_4
_geom_torsion_site_symmetry_1
_geom_torsion_site_symmetry_4
_geom_torsion
_geom_torsion_publ_flag
N1 Cu1 O1 C6 . . -62.6(4) no
O1 Cu1 O1 C6 2_575 . 19.9(5) no
N1 Cu1 O1 C6 2_575 . 87.0(4) no
O1w Cu1 O1 C6 . . -168.4(3) no
N1 Cu1 O1 Cu1' . . -82.4(3) no
O1 Cu1 O1 Cu1' 2_575 . 0.0000(10) no
N1 Cu1 O1 Cu1' 2_575 . 67.1(3) no
O1w Cu1 O1 Cu1' . . 171.7(3) no
N1 Cu1 O1 Cu1 . 2_575 -82.4(3) no
O1 Cu1 O1 Cu1 2_575 2_575 0.0 no
N1 Cu1 O1 Cu1 2_575 2_575 67.1(3) no
O1w Cu1 O1 Cu1 . 2_575 171.7(3) no
N1 Cu1' O1 C6 . . -82.8(3) no
N1 Cu1' O1 C6 2_575 . 97.2(3) no
N1 Cu1' O1 Cu1 . . 81.1(3) no
N1 Cu1' O1 Cu1 2_575 . -98.9(3) no
N1 Cu1' O1 Cu1 . 2_575 -98.9(3) no
N1 Cu1' O1 Cu1 2_575 2_575 81.1(3) no
N2 Cu2 O5 C15 . . -114.4(3) no
N3 Cu2 O5 C15 . . 73.7(3) no
O2w Cu2 O5 C15 . . -21.4(3) no
N2 Cu2 O7 C26 . . -79.8(2) no
N3 Cu2 O7 C26 . . 92.0(2) no
O2w Cu2 O7 C26 . . -172.5(2) no
N4 Cu3' O11 C35 . . -100.3(3) no
N4 Cu3' O11 C35 2_867 . 79.7(3) no
N4 Cu3' O11 Cu3 . 2_867 102.3(10) no
N4 Cu3' O11 Cu3 2_867 2_867 -77.7(10) no
N4 Cu3' O11 Cu3 . . -77.7(10) no
N4 Cu3' O11 Cu3 2_867 . 102.3(10) no
O11 Cu3 O11 C35 2_867 . 159.9(9) no
N4 Cu3 O11 C35 . . -111.5(3) no
N4 Cu3 O11 C35 2_867 . 94.4(3) no
O3w Cu3 O11 C35 . . -6.7(5) no
O11 Cu3 O11 Cu3 2_867 2_867 0.000(3) no
N4 Cu3 O11 Cu3 . 2_867 88.6(10) no
N4 Cu3 O11 Cu3 2_867 2_867 -65.5(9) no
O3w Cu3 O11 Cu3 . 2_867 -166.6(13) no
O11 Cu3 O11 Cu3' 2_867 . 0.000(2) no
N4 Cu3 O11 Cu3' . . 88.6(10) no
N4 Cu3 O11 Cu3' 2_867 . -65.5(9) no
O3w Cu3 O11 Cu3' . . -166.6(13) no
O1 Cu1 N1 C5 . . -67.4(4) no
O1 Cu1 N1 C5 2_575 . 143.3(4) no
N1 Cu1 N1 C5 2_575 . -153.6(4) no
O1w Cu1 N1 C5 . . 30.1(4) no
O1 Cu1 N1 C1 . . 122.6(5) no
O1 Cu1 N1 C1 2_575 . -26.6(5) no
N1 Cu1 N1 C1 2_575 . 36.4(6) no
O1w Cu1 N1 C1 . . -139.9(5) no
O1 Cu1 N1 Cu1' . . 86.2(3) no
O1 Cu1 N1 Cu1' 2_575 . -63.0(3) no
N1 Cu1 N1 Cu1' 2_575 . 0.0 no
O1w Cu1 N1 Cu1' . . -176.3(4) no
O1 Cu1 N1 Cu1 . 2_575 86.2(3) no
O1 Cu1 N1 Cu1 2_575 2_575 -63.0(3) no
N1 Cu1 N1 Cu1 2_575 2_575 0.0 no
O1w Cu1 N1 Cu1 . 2_575 -176.3(4) no
O1 Cu1' N1 C5 2_575 . 133.1(4) no
O1 Cu1' N1 C5 . . -46.9(4) no
O1 Cu1' N1 C1 2_575 . -46.9(4) no
O1 Cu1' N1 C1 . . 133.1(4) no
O1 Cu1' N1 Cu1 2_575 . 103.3(3) no
O1 Cu1' N1 Cu1 . . -76.7(3) no
O1 Cu1' N1 Cu1 2_575 2_575 -76.7(3) no
O1 Cu1' N1 Cu1 . 2_575 103.3(3) no
O5 Cu2 N2 C20 . . 133.0(3) no
O7 Cu2 N2 C20 . . -56.5(3) no
O2w Cu2 N2 C20 . . 35.6(3) no
O5 Cu2 N2 C16 . . -48.2(3) no
O7 Cu2 N2 C16 . . 122.3(3) no
O2w Cu2 N2 C16 . . -145.6(3) no
O5 Cu2 N3 C25 . . 51.1(2) no
O7 Cu2 N3 C25 . . -119.6(2) no
O2w Cu2 N3 C25 . . 148.2(2) no
O5 Cu2 N3 C21 . . -126.7(2) no
O7 Cu2 N3 C21 . . 62.5(2) no
O2w Cu2 N3 C21 . . -29.6(3) no
O11 Cu3 N4 C40 2_867 . -65.8(4) no
O11 Cu3 N4 C40 . . 143.3(4) no
N4 Cu3 N4 C40 2_867 . -150.3(10) no
O3w Cu3 N4 C40 . . 33.5(5) no
O11 Cu3 N4 C36 2_867 . 125.1(5) no
O11 Cu3 N4 C36 . . -25.8(6) no
N4 Cu3 N4 C36 2_867 . 40.6(13) no
O3w Cu3 N4 C36 . . -135.6(4) no
O11 Cu3 N4 Cu3' 2_867 . 84.5(10) no
O11 Cu3 N4 Cu3' . . -66.4(9) no
N4 Cu3 N4 Cu3' 2_867 . 0.000(3) no
O3w Cu3 N4 Cu3' . . -176.2(13) no
O11 Cu3 N4 Cu3 2_867 2_867 84.5(10) no
O11 Cu3 N4 Cu3 . 2_867 -66.4(9) no
N4 Cu3 N4 Cu3 2_867 2_867 0.000(2) no
O3w Cu3 N4 Cu3 . 2_867 -176.2(13) no
O11 Cu3' N4 C40 2_867 . -46.5(4) no
O11 Cu3' N4 C40 . . 133.5(4) no
O11 Cu3' N4 C36 2_867 . 134.1(3) no
O11 Cu3' N4 C36 . . -45.9(3) no
O11 Cu3' N4 Cu3 2_867 . -79.8(11) no
O11 Cu3' N4 Cu3 . . 100.2(11) no
O11 Cu3' N4 Cu3 2_867 2_867 100.2(10) no
O11 Cu3' N4 Cu3 . 2_867 -79.8(10) no
C5 N1 C1 C2 . . -2.3(7) no
Cu1 N1 C1 C2 . . 167.0(4) no
Cu1' N1 C1 C2 . . 177.8(4) no
Cu1 N1 C1 C2 2_575 . -174.7(4) no
N1 C1 C2 C3 . . 0.7(8) no
C1 C2 C3 C4 . . 1.4(9) no
C2 C3 C4 C5 . . -1.9(9) no
C1 N1 C5 C4 . . 1.7(8) no
Cu1 N1 C5 C4 . . -170.2(5) no
Cu1' N1 C5 C4 . . -178.4(4) no
Cu1 N1 C5 C4 2_575 . 171.5(4) no
C3 C4 C5 N1 . . 0.4(9) no
Cu1 O1 C6 O2 . . -2.2(6) no
Cu1' O1 C6 O2 . . 4.1(5) no
Cu1 O1 C6 O2 2_575 . 8.2(4) no
Cu1 O1 C6 C7 . . 180.0(2) no
Cu1' O1 C6 C7 . . -173.72(19) no
Cu1 O1 C6 C7 2_575 . -169.6(2) no
C8 O3 C7 C6 . . 78.0(4) no
O2 C6 C7 O3 . . 18.7(4) no
O1 C6 C7 O3 . . -163.3(3) no
C7 O3 C8 C13 . . -7.5(5) no
C7 O3 C8 C9 . . 171.9(3) no
C13 C8 C9 C10 . . 1.6(5) no
O3 C8 C9 C10 . . -177.8(3) no
C8 C9 C10 C11 . . -0.9(5) no
C9 C10 C11 C12 . . -0.6(5) no
C10 C11 C12 O4 . . -177.2(3) no
C10 C11 C12 C13 . . 1.5(5) no
C14 O4 C12 C11 . . -12.4(5) no
C14 O4 C12 C13 . . 168.8(3) no
C9 C8 C13 C12 . . -0.8(5) no
O3 C8 C13 C12 . . 178.6(3) no
C11 C12 C13 C8 . . -0.8(5) no
O4 C12 C13 C8 . . 178.0(3) no
C12 O4 C14 C15 . . -71.0(4) no
Cu2 O5 C15 O6 . . 14.2(5) no
Cu2 O5 C15 C14 . . -166.9(2) no
O4 C14 C15 O6 . . -8.8(5) no
O4 C14 C15 O5 . . 172.1(3) no
C20 N2 C16 C17 . . 0.3(5) no
Cu2 N2 C16 C17 . . -178.5(3) no
N2 C16 C17 C18 . . -0.3(6) no
C16 C17 C18 C19 . . 0.2(6) no
C17 C18 C19 C20 . . -0.1(6) no
C16 N2 C20 C19 . . -0.2(5) no
Cu2 N2 C20 C19 . . 178.6(3) no
C18 C19 C20 N2 . . 0.2(6) no
C25 N3 C21 C22 . . -2.3(5) no
Cu2 N3 C21 C22 . . 175.6(3) no
N3 C21 C22 C23 . . 1.7(6) no
C21 C22 C23 C24 . . 0.1(6) no
C22 C23 C24 C25 . . -1.1(6) no
C21 N3 C25 C24 . . 1.2(5) no
Cu2 N3 C25 C24 . . -176.6(2) no
C23 C24 C25 N3 . . 0.4(5) no
Cu2 O7 C26 O8 . . 2.7(4) no
Cu2 O7 C26 C27 . . -175.6(2) no
C28 O9 C27 C26 . . 70.9(4) no
O8 C26 C27 O9 . . 23.5(5) no
O7 C26 C27 O9 . . -158.1(3) no
C27 O9 C28 C33 . . -178.8(3) no
C27 O9 C28 C29 . . -0.1(5) no
O9 C28 C29 C30 . . -178.1(3) no
C33 C28 C29 C30 . . 0.6(5) no
C28 C29 C30 C31 . . -0.4(6) no
C29 C30 C31 C32 . . 0.6(6) no
C34 O10 C32 C33 . . -15.8(5) no
C34 O10 C32 C31 . . 165.6(3) no
C30 C31 C32 C33 . . -0.9(5) no
C30 C31 C32 O10 . . 177.8(3) no
O10 C32 C33 C28 . . -177.6(3) no
C31 C32 C33 C28 . . 1.0(5) no
O9 C28 C33 C32 . . 177.9(3) no
C29 C28 C33 C32 . . -0.9(5) no
C32 O10 C34 C35 . . -69.9(4) no
Cu3 O11 C35 O12 2_867 . 6.3(7) no
Cu3' O11 C35 O12 . . -2.2(5) no
Cu3 O11 C35 O12 . . -7.9(5) no
Cu3 O11 C35 C34 2_867 . -174.6(4) no
Cu3' O11 C35 C34 . . 176.9(2) no
Cu3 O11 C35 C34 . . 171.3(3) no
O10 C34 C35 O12 . . -19.4(5) no
O10 C34 C35 O11 . . 161.4(3) no
C40 N4 C36 C37 . . -2.1(7) no
Cu3 N4 C36 C37 . . 166.2(5) no
Cu3' N4 C36 C37 . . 177.3(4) no
Cu3 N4 C36 C37 2_867 . -174.8(5) no
N4 C36 C37 C38 . . 0.3(8) no
C36 C37 C38 C39 . . 1.0(9) no
C37 C38 C39 C40 . . -0.5(9) no
C36 N4 C40 C39 . . 2.6(8) no
Cu3 N4 C40 C39 . . -168.3(5) no
Cu3' N4 C40 C39 . . -176.8(4) no
Cu3 N4 C40 C39 2_867 . 173.4(5) no
C38 C39 C40 N4 . . -1.3(9) no
